data_1555150
loop_
_publ_author_name
'Sampaio-Dias, Ivo E.'
'Silva-Reis, Sara C.'
'Pinto da Silva, Lu\'is'
'Garc\'ia-Mera, Xerardo'
'Maestro, Miguel A.'
'Rodr\'iguez-Borges, Jos\'e E.'

_publ_section_title
;
 Mechanistic insights for the transprotection of tertiary amines with
 Boc2O via charged carbamates: access to both enantiomers of
 2-azanorbornane-3-exo-carboxylic acids
;
_journal_issue 20
_journal_name_full 'Organic Chemistry Frontiers'
_journal_page_first 3540
_journal_paper_doi 10.1039/C9QO00957D
_journal_volume 6
_journal_year 2019
_chemical_absolute_configuration ad
_chemical_formula_moiety 'C23 H34 N O2, C2 F3 O2, 0.25(H2 O)'
_chemical_formula_sum 'C25 H34.5 F3 N O1.25'
_chemical_formula_weight 474.04
_space_group_IT_number 5
_space_group_name_Hall 'C 2y'
_space_group_name_H-M_alt 'C 1 2 1'
_symmetry_cell_setting monoclinic
_symmetry_space_group_name_H-M 'C 1 2 1'
_atom_sites_solution_hydrogens geom
_atom_sites_solution_primary direct
_atom_sites_solution_secondary difmap
_audit_creation_method SHELXL-97
_audit_update_record
;
2018-03-19 deposited with the CCDC.	2019-08-29 downloaded from the CCDC.
;
_cell_angle_alpha 90.00
_cell_angle_beta 123.325(2)
_cell_angle_gamma 90.00
_cell_formula_units_Z 4
_cell_length_a 20.6626(8)
_cell_length_b 10.3356(4)
_cell_length_c 13.6724(5)
_cell_measurement_reflns_used 40520?
_cell_measurement_temperature 100(2)
_cell_measurement_theta_max 52.471
_cell_measurement_theta_min 4.593
_cell_volume 2439.76(17)
_computing_cell_refinement 'SAINT V7.68A (Bruker: Madison, 2009 ) in Apex2 suite.'
_computing_data_collection 'Apex2, Bruker Instrument Service v2010, 1-2'
_computing_data_reduction 'SAINT and XPREP Version 2008/2 (Sheldrick, Bruker AXS Inc.)'
_computing_molecular_graphics 'Bruker SHEXTL Version 2008/2 (Sheldrick, Bruker AXS Inc.)'
_computing_publication_material 'Bruker SHEXTL Version 2008/2 (Sheldrick, Bruker AXS Inc.)'
_computing_structure_refinement 'XL Version 2008/4 (George M. Sheldrick, Acta Cryst. (2008). A64, 112-122)'
_computing_structure_solution 'XS Version 2008/1 (George M. Sheldrick, Acta Cryst. (2008). A64, 112-122) '
_diffrn_ambient_temperature 100(2)
_diffrn_measured_fraction_theta_full 0.998
_diffrn_measured_fraction_theta_max 0.998
_diffrn_measurement_device_type 'CCD area detector'
_diffrn_measurement_method 'phi and omega scans'
_diffrn_radiation_monochromator graphite
_diffrn_radiation_source 'fine-focus sealed tube'
_diffrn_radiation_type MoK\a
_diffrn_radiation_wavelength 0.71073
_diffrn_reflns_av_R_equivalents 0.0340
_diffrn_reflns_av_sigmaI/netI 0.0205
_diffrn_reflns_limit_h_max 25
_diffrn_reflns_limit_h_min -25
_diffrn_reflns_limit_k_max 12
_diffrn_reflns_limit_k_min -12
_diffrn_reflns_limit_l_max 17
_diffrn_reflns_limit_l_min -17
_diffrn_reflns_number 40491
_diffrn_reflns_theta_full 26.41
_diffrn_reflns_theta_max 26.41
_diffrn_reflns_theta_min 1.78
_exptl_absorpt_coefficient_mu 0.103
_exptl_absorpt_correction_T_max 0.9892
_exptl_absorpt_correction_T_min 0.9663
_exptl_absorpt_correction_type multi-scan
_exptl_absorpt_process_details
;
 SADABS program multi-scan
 Blessing, Acta Cryst. (1995) A51 33-38
;
_exptl_crystal_colour colourless
_exptl_crystal_density_diffrn 1.300
_exptl_crystal_density_method 'not measured'
_exptl_crystal_description block
_exptl_crystal_F_000 1016
_exptl_crystal_size_max 0.34
_exptl_crystal_size_mid 0.21
_exptl_crystal_size_min 0.11
_refine_diff_density_max 0.611
_refine_diff_density_min -0.346
_refine_diff_density_rms 0.067
_refine_ls_abs_structure_details 'Flack H D (1983), Acta Cryst. A39, 876-881'
_refine_ls_abs_structure_Flack 0.4(11)
_refine_ls_extinction_method none
_refine_ls_goodness_of_fit_ref 1.083
_refine_ls_hydrogen_treatment mixed
_refine_ls_matrix_type full
_refine_ls_number_parameters 304
_refine_ls_number_reflns 5001
_refine_ls_number_restraints 7
_refine_ls_restrained_S_all 1.736
_refine_ls_R_factor_all 0.0434
_refine_ls_R_factor_gt 0.0410
_refine_ls_shift/su_max 0.000
_refine_ls_shift/su_mean 0.000
_refine_ls_structure_factor_coef Fsqd
_refine_ls_weighting_details 'calc w=1/[\s^2^(Fo^2^)+(0.0719P)^2^+1.3923P] where P=(Fo^2^+2Fc^2^)/3'
_refine_ls_weighting_scheme calc
_refine_ls_wR_factor_gt 0.1123
_refine_ls_wR_factor_ref 0.1181
_reflns_number_gt 4772
_reflns_number_total 5001
_reflns_threshold_expression >2sigma(I)
_cod_data_source_file c9qo00957d2.cif
_cod_data_source_block opo1
_cod_depositor_comments
;
The following automatic conversions were performed:

data item '_exptl_absorpt_correction_type' value 'Multi-scan' was
changed to 'multi-scan' in accordance with the
/home/saulius/struct/COD-crude-data/automatic-downloads/DataCite-retrospective/RSC/depositions/lib/dictionaries/cif_core.dic
dictionary named 'cif_core.dic' version 2.4.2 last updated on
2011-04-26.

data item '_symmetry_cell_setting' value 'Monoclinic' was changed to
'monoclinic' in accordance with the
/home/saulius/struct/COD-crude-data/automatic-downloads/DataCite-retrospective/RSC/depositions/lib/dictionaries/cif_core.dic
dictionary named 'cif_core.dic' version 2.4.2 last updated on
2011-04-26.

Automatic conversion script
Id: cif_fix_values 6909 2019-04-08 15:41:33Z antanas 

2022-11-30
Formula fixed to values more according to usual
chemical conventions and to be consistent with given Z.
                 miguel
;
_cod_original_formula_sum 'C100 H136 F12 N4 O5'
_cod_original_formula_moiety '4(C23 H34 N O2) 4(C2 F3 O2), (H2 O)'
_cod_original_cell_volume 2439.76(16)
_cod_original_sg_symbol_H-M C2
_cod_database_code 1555150

loop_
_symmetry_equiv_pos_as_xyz
'x, y, z'
'-x, y, -z'
'x+1/2, y+1/2, z'
'-x+1/2, y+1/2, -z'

loop_
_atom_site_label
_atom_site_type_symbol
_atom_site_fract_x
_atom_site_fract_y
_atom_site_fract_z
_atom_site_U_iso_or_equiv
_atom_site_adp_type
_atom_site_occupancy
_atom_site_symmetry_multiplicity
_atom_site_calc_flag
_atom_site_refinement_flags
O1 O 0.82313(11) 0.7439(2) 0.71829(17) 0.0172(4) Uani 1 1 d .
O2 O 0.91551(13) 0.6968(3) 0.90575(18) 0.0284(6) Uani 1 1 d .
O3 O 0.59077(15) 0.8605(3) 0.2327(3) 0.0364(6) Uani 1 1 d .
O4 O 0.47808(14) 0.8718(2) 0.2190(2) 0.0333(6) Uani 1 1 d .
N1 N 1.01731(14) 0.6132(2) 0.8494(2) 0.0177(5) Uani 1 1 d .
H1A H 1.0230 0.5323 0.8307 0.021 Uiso 1 1 calc R
H1B H 1.0210 0.6109 0.9181 0.021 Uiso 1 1 calc R
F1 F 0.46162(16) 0.6363(2) 0.1039(2) 0.0503(7) Uani 1 1 d D
F2 F 0.50574(19) 0.6177(3) 0.2828(2) 0.0600(8) Uani 1 1 d D
F3 F 0.58219(19) 0.6047(3) 0.2273(5) 0.1085(17) Uani 1 1 d D
C1 C 0.94062(16) 0.6691(3) 0.7547(2) 0.0174(6) Uani 1 1 d .
H1C H 0.9125 0.6070 0.6904 0.021 Uiso 1 1 calc R
C2 C 0.96500(18) 0.7872(3) 0.7139(3) 0.0222(6) Uani 1 1 d .
H2A H 0.9249 0.8532 0.6719 0.027 Uiso 1 1 calc R
C3 C 1.00145(19) 0.7350(4) 0.6484(3) 0.0287(7) Uani 1 1 d .
H3A H 1.0100 0.8042 0.6088 0.034 Uiso 1 1 calc R
H3B H 0.9688 0.6696 0.5915 0.034 Uiso 1 1 calc R
C4 C 1.07978(19) 0.6758(4) 0.7486(3) 0.0282(7) Uani 1 1 d .
H4A H 1.0822 0.5838 0.7371 0.034 Uiso 1 1 calc R
H4B H 1.1235 0.7183 0.7540 0.034 Uiso 1 1 calc R
C5 C 1.07801(17) 0.7022(3) 0.8570(3) 0.0213(6) Uani 1 1 d .
H5A H 1.1286 0.6983 0.9313 0.026 Uiso 1 1 calc R
C6 C 1.03750(18) 0.8320(3) 0.8306(3) 0.0246(7) Uani 1 1 d .
H6A H 1.0654 0.9007 0.8206 0.030 Uiso 1 1 calc R
H6B H 1.0262 0.8568 0.8882 0.030 Uiso 1 1 calc R
C7 C 0.89252(17) 0.7041(3) 0.8040(2) 0.0173(6) Uani 1 1 d .
C8 C 0.76772(16) 0.7837(3) 0.7493(2) 0.0168(6) Uani 1 1 d .
H8A H 0.7857 0.7521 0.8279 0.020 Uiso 1 1 calc R
C9 C 0.68905(16) 0.7237(3) 0.6602(2) 0.0175(6) Uani 1 1 d .
H9A H 0.6542 0.7538 0.6830 0.021 Uiso 1 1 calc R
C10 C 0.65666(18) 0.7818(3) 0.5382(3) 0.0224(6) Uani 1 1 d .
H10A H 0.6894 0.7566 0.5110 0.027 Uiso 1 1 calc R
H10B H 0.6052 0.7476 0.4836 0.027 Uiso 1 1 calc R
C11 C 0.65268(19) 0.9288(3) 0.5402(3) 0.0257(7) Uani 1 1 d .
H11A H 0.6169 0.9539 0.5617 0.031 Uiso 1 1 calc R
H11B H 0.6330 0.9623 0.4624 0.031 Uiso 1 1 calc R
C12 C 0.7319(2) 0.9884(3) 0.6266(3) 0.0231(7) Uani 1 1 d .
H12A H 0.7666 0.9654 0.6014 0.028 Uiso 1 1 calc R
C13 C 0.76496(17) 0.9309(3) 0.7479(3) 0.0206(6) Uani 1 1 d .
H13A H 0.7336 0.9592 0.7767 0.025 Uiso 1 1 calc R
H13B H 0.8170 0.9640 0.8008 0.025 Uiso 1 1 calc R
C14 C 0.68540(17) 0.5726(3) 0.6618(3) 0.0202(6) Uani 1 1 d .
C15 C 0.59951(19) 0.5314(4) 0.5945(3) 0.0295(8) Uani 1 1 d .
H15A H 0.5962 0.4387 0.5948 0.044 Uiso 1 1 calc R
H15B H 0.5733 0.5617 0.5152 0.044 Uiso 1 1 calc R
H15C H 0.5756 0.5681 0.6316 0.044 Uiso 1 1 calc R
C16 C 0.7198(2) 0.5081(3) 0.5988(3) 0.0261(7) Uani 1 1 d .
H16A H 0.7163 0.4158 0.6022 0.039 Uiso 1 1 calc R
H16B H 0.7731 0.5327 0.6364 0.039 Uiso 1 1 calc R
H16C H 0.6915 0.5355 0.5185 0.039 Uiso 1 1 calc R
C17 C 0.7271(2) 1.1358(3) 0.6279(3) 0.0307(7) Uani 1 1 d .
H17A H 0.7060 1.1688 0.5504 0.046 Uiso 1 1 calc R
H17B H 0.7780 1.1709 0.6801 0.046 Uiso 1 1 calc R
H17C H 0.6942 1.1605 0.6541 0.046 Uiso 1 1 calc R
C18 C 0.69675(18) 0.5678(3) 0.8568(3) 0.0217(6) Uani 1 1 d .
H18A H 0.6571 0.6285 0.8263 0.026 Uiso 1 1 calc R
C19 C 0.72843(19) 0.5214(3) 0.9696(3) 0.0241(7) Uani 1 1 d .
H19A H 0.7100 0.5518 1.0140 0.029 Uiso 1 1 calc R
C20 C 0.7872(2) 0.4303(4) 1.0166(3) 0.0272(7) Uani 1 1 d .
H20A H 0.8078 0.3986 1.0918 0.033 Uiso 1 1 calc R
C21 C 0.81497(19) 0.3870(3) 0.9505(3) 0.0270(7) Uani 1 1 d .
H21A H 0.8547 0.3264 0.9816 0.032 Uiso 1 1 calc R
C22 C 0.78337(18) 0.4342(3) 0.8370(3) 0.0225(6) Uani 1 1 d .
H22A H 0.8027 0.4047 0.7936 0.027 Uiso 1 1 calc R
C23 C 0.72370(17) 0.5243(3) 0.7881(3) 0.0194(6) Uani 1 1 d .
C24 C 0.5218(2) 0.6669(3) 0.2080(3) 0.0331(8) Uani 1 1 d .
C25 C 0.53279(19) 0.8125(3) 0.2223(3) 0.0261(7) Uani 1 1 d D
O1S O 0.0000 0.4518(10) 0.0000 0.060(3) Uani 0.50 2 d SP

loop_
_atom_site_aniso_label
_atom_site_aniso_U_11
_atom_site_aniso_U_22
_atom_site_aniso_U_33
_atom_site_aniso_U_23
_atom_site_aniso_U_13
_atom_site_aniso_U_12
O1 0.0155(9) 0.0210(10) 0.0150(9) 0.0009(8) 0.0083(8) 0.0000(8)
O2 0.0178(10) 0.0492(16) 0.0151(10) 0.0006(10) 0.0071(9) 0.0020(10)
O3 0.0306(13) 0.0314(14) 0.0543(16) 0.0022(12) 0.0278(12) -0.0035(11)
O4 0.0283(13) 0.0218(12) 0.0538(16) 0.0041(11) 0.0252(12) 0.0027(10)
N1 0.0173(12) 0.0179(12) 0.0173(11) 0.0009(10) 0.0091(10) -0.0010(10)
F1 0.0681(17) 0.0278(12) 0.0317(11) -0.0048(9) 0.0127(12) -0.0048(11)
F2 0.092(2) 0.0360(13) 0.0401(14) 0.0013(11) 0.0285(14) -0.0215(14)
F3 0.0523(19) 0.0329(15) 0.239(5) -0.017(2) 0.079(3) 0.0054(14)
C1 0.0152(13) 0.0180(14) 0.0168(13) -0.0002(11) 0.0074(11) -0.0016(11)
C2 0.0194(14) 0.0231(16) 0.0261(15) 0.0066(12) 0.0138(13) 0.0017(12)
C3 0.0259(16) 0.039(2) 0.0276(16) 0.0043(15) 0.0187(14) -0.0034(15)
C4 0.0250(16) 0.0320(18) 0.0340(18) 0.0020(14) 0.0203(15) 0.0006(14)
C5 0.0161(13) 0.0224(15) 0.0267(15) -0.0017(12) 0.0125(12) -0.0025(11)
C6 0.0214(14) 0.0201(15) 0.0346(18) -0.0018(13) 0.0168(14) -0.0051(12)
C7 0.0153(13) 0.0175(14) 0.0187(14) -0.0001(11) 0.0090(11) -0.0034(10)
C8 0.0152(13) 0.0214(14) 0.0163(13) 0.0000(11) 0.0103(11) -0.0008(11)
C9 0.0156(13) 0.0204(15) 0.0144(13) 0.0010(11) 0.0068(11) -0.0012(11)
C10 0.0214(14) 0.0250(16) 0.0166(14) 0.0027(12) 0.0077(12) 0.0011(12)
C11 0.0287(16) 0.0257(16) 0.0193(14) 0.0049(13) 0.0110(13) 0.0050(14)
C12 0.0297(16) 0.0197(15) 0.0253(16) 0.0029(12) 0.0186(14) 0.0044(12)
C13 0.0220(14) 0.0232(15) 0.0191(14) -0.0018(12) 0.0130(12) -0.0015(12)
C14 0.0196(14) 0.0215(15) 0.0184(14) -0.0005(11) 0.0096(12) -0.0067(12)
C15 0.0224(16) 0.0351(19) 0.0215(15) 0.0004(13) 0.0059(13) -0.0135(14)
C16 0.0393(19) 0.0199(16) 0.0239(16) -0.0018(13) 0.0205(15) -0.0043(14)
C17 0.0396(19) 0.0212(17) 0.0382(18) 0.0016(14) 0.0258(16) 0.0020(14)
C18 0.0174(14) 0.0233(15) 0.0251(15) 0.0023(12) 0.0122(12) -0.0014(12)
C19 0.0246(16) 0.0288(17) 0.0232(16) 0.0018(13) 0.0158(13) -0.0035(13)
C20 0.0282(16) 0.0300(17) 0.0201(15) 0.0040(13) 0.0111(13) -0.0027(14)
C21 0.0250(15) 0.0247(16) 0.0266(16) 0.0060(13) 0.0112(13) 0.0037(13)
C22 0.0229(14) 0.0225(15) 0.0233(15) -0.0010(12) 0.0134(12) -0.0023(13)
C23 0.0193(14) 0.0184(14) 0.0192(14) -0.0009(12) 0.0097(12) -0.0072(12)
C24 0.0231(16) 0.0241(17) 0.044(2) 0.0018(15) 0.0129(15) 0.0026(14)
C25 0.0235(15) 0.0247(17) 0.0270(16) 0.0018(13) 0.0118(13) 0.0013(13)
O1S 0.083(7) 0.052(6) 0.064(6) 0.000 0.052(6) 0.000

loop_
_atom_type_symbol
_atom_type_description
_atom_type_scat_dispersion_real
_atom_type_scat_dispersion_imag
_atom_type_scat_source
C C 0.0033 0.0016 'International Tables Vol C Tables 4.2.6.8 and 6.1.1.4'
H H 0.0000 0.0000 'International Tables Vol C Tables 4.2.6.8 and 6.1.1.4'
N N 0.0061 0.0033 'International Tables Vol C Tables 4.2.6.8 and 6.1.1.4'
O O 0.0106 0.0060 'International Tables Vol C Tables 4.2.6.8 and 6.1.1.4'
F F 0.0171 0.0103 'International Tables Vol C Tables 4.2.6.8 and 6.1.1.4'

loop_
_geom_angle_atom_site_label_1
_geom_angle_atom_site_label_2
_geom_angle_atom_site_label_3
_geom_angle
C7 O1 C8 117.7(2)
C1 N1 C5 105.5(2)
C1 N1 H1A 110.6
C5 N1 H1A 110.6
C1 N1 H1B 110.6
C5 N1 H1B 110.6
H1A N1 H1B 108.8
N1 C1 C7 110.3(2)
N1 C1 C2 102.5(2)
C7 C1 C2 113.3(2)
N1 C1 H1C 110.2
C7 C1 H1C 110.2
C2 C1 H1C 110.2
C1 C2 C6 100.9(2)
C1 C2 C3 107.1(3)
C6 C2 C3 101.4(2)
C1 C2 H2A 115.2
C6 C2 H2A 115.2
C3 C2 H2A 115.2
C2 C3 C4 103.2(3)
C2 C3 H3A 111.1
C4 C3 H3A 111.1
C2 C3 H3B 111.1
C4 C3 H3B 111.1
H3A C3 H3B 109.1
C5 C4 C3 102.5(3)
C5 C4 H4A 111.3
C3 C4 H4A 111.3
C5 C4 H4B 111.3
C3 C4 H4B 111.3
H4A C4 H4B 109.2
N1 C5 C6 101.1(2)
N1 C5 C4 106.6(2)
C6 C5 C4 103.4(3)
N1 C5 H5A 114.7
C6 C5 H5A 114.7
C4 C5 H5A 114.7
C5 C6 C2 94.4(2)
C5 C6 H6A 112.9
C2 C6 H6A 112.9
C5 C6 H6B 112.9
C2 C6 H6B 112.9
H6A C6 H6B 110.3
O2 C7 O1 126.3(3)
O2 C7 C1 124.1(3)
O1 C7 C1 109.6(2)
O1 C8 C13 107.7(2)
O1 C8 C9 108.1(2)
C13 C8 C9 112.3(2)
O1 C8 H8A 109.6
C13 C8 H8A 109.6
C9 C8 H8A 109.6
C8 C9 C10 110.2(2)
C8 C9 C14 115.6(2)
C10 C9 C14 114.2(2)
C8 C9 H9A 105.3
C10 C9 H9A 105.3
C14 C9 H9A 105.3
C11 C10 C9 111.5(3)
C11 C10 H10A 109.3
C9 C10 H10A 109.3
C11 C10 H10B 109.3
C9 C10 H10B 109.3
H10A C10 H10B 108.0
C10 C11 C12 111.8(3)
C10 C11 H11A 109.3
C12 C11 H11A 109.3
C10 C11 H11B 109.3
C12 C11 H11B 109.3
H11A C11 H11B 107.9
C13 C12 C17 111.6(3)
C13 C12 C11 109.5(3)
C17 C12 C11 111.2(3)
C13 C12 H12A 108.1
C17 C12 H12A 108.1
C11 C12 H12A 108.1
C12 C13 C8 113.2(2)
C12 C13 H13A 108.9
C8 C13 H13A 108.9
C12 C13 H13B 108.9
C8 C13 H13B 108.9
H13A C13 H13B 107.7
C16 C14 C23 112.2(3)
C16 C14 C15 106.3(3)
C23 C14 C15 107.1(2)
C16 C14 C9 112.6(2)
C23 C14 C9 110.0(2)
C15 C14 C9 108.4(3)
C14 C15 H15A 109.5
C14 C15 H15B 109.5
H15A C15 H15B 109.5
C14 C15 H15C 109.5
H15A C15 H15C 109.5
H15B C15 H15C 109.5
C14 C16 H16A 109.5
C14 C16 H16B 109.5
H16A C16 H16B 109.5
C14 C16 H16C 109.5
H16A C16 H16C 109.5
H16B C16 H16C 109.5
C12 C17 H17A 109.5
C12 C17 H17B 109.5
H17A C17 H17B 109.5
C12 C17 H17C 109.5
H17A C17 H17C 109.5
H17B C17 H17C 109.5
C19 C18 C23 121.0(3)
C19 C18 H18A 119.5
C23 C18 H18A 119.5
C20 C19 C18 120.6(3)
C20 C19 H19A 119.7
C18 C19 H19A 119.7
C21 C20 C19 119.3(3)
C21 C20 H20A 120.3
C19 C20 H20A 120.3
C20 C21 C22 120.2(3)
C20 C21 H21A 119.9
C22 C21 H21A 119.9
C23 C22 C21 121.1(3)
C23 C22 H22A 119.4
C21 C22 H22A 119.4
C22 C23 C18 117.8(3)
C22 C23 C14 122.2(3)
C18 C23 C14 120.0(3)
F3 C24 F1 109.5(4)
F3 C24 F2 105.8(4)
F1 C24 F2 104.6(3)
F3 C24 C25 113.9(3)
F1 C24 C25 111.3(3)
F2 C24 C25 111.2(3)
O3 C25 O4 127.1(3)
O3 C25 C24 118.8(3)
O4 C25 C24 114.1(3)

loop_
_geom_bond_atom_site_label_1
_geom_bond_atom_site_label_2
_geom_bond_distance
O1 C7 1.324(4)
O1 C8 1.481(3)
O2 C7 1.201(4)
O3 C25 1.231(4)
O4 C25 1.265(4)
N1 C1 1.505(4)
N1 C5 1.512(4)
N1 H1A 0.9000
N1 H1B 0.9000
F1 C24 1.314(4)
F2 C24 1.336(5)
F3 C24 1.296(4)
C1 C7 1.519(4)
C1 C2 1.538(4)
C1 H1C 0.9800
C2 C6 1.542(4)
C2 C3 1.550(4)
C2 H2A 0.9800
C3 C4 1.560(5)
C3 H3A 0.9700
C3 H3B 0.9700
C4 C5 1.527(4)
C4 H4A 0.9700
C4 H4B 0.9700
C5 C6 1.516(4)
C5 H5A 0.9800
C6 H6A 0.9700
C6 H6B 0.9700
C8 C13 1.523(4)
C8 C9 1.528(4)
C8 H8A 0.9800
C9 C10 1.538(4)
C9 C14 1.564(4)
C9 H9A 0.9800
C10 C11 1.522(5)
C10 H10A 0.9700
C10 H10B 0.9700
C11 C12 1.526(5)
C11 H11A 0.9700
C11 H11B 0.9700
C12 C13 1.525(4)
C12 C17 1.528(4)
C12 H12A 0.9800
C13 H13A 0.9700
C13 H13B 0.9700
C14 C16 1.538(5)
C14 C23 1.535(4)
C14 C15 1.544(4)
C15 H15A 0.9600
C15 H15B 0.9600
C15 H15C 0.9600
C16 H16A 0.9600
C16 H16B 0.9600
C16 H16C 0.9600
C17 H17A 0.9600
C17 H17B 0.9600
C17 H17C 0.9600
C18 C19 1.388(4)
C18 C23 1.403(4)
C18 H18A 0.9300
C19 C20 1.384(5)
C19 H19A 0.9300
C20 C21 1.384(5)
C20 H20A 0.9300
C21 C22 1.400(4)
C21 H21A 0.9300
C22 C23 1.389(5)
C22 H22A 0.9300
C24 C25 1.519(5)

loop_
_geom_hbond_atom_site_label_D
_geom_hbond_atom_site_label_H
_geom_hbond_atom_site_label_A
_geom_hbond_distance_DH
_geom_hbond_distance_HA
_geom_hbond_distance_DA
_geom_hbond_angle_DHA
_geom_hbond_site_symmetry_A
N1 H1B O2 0.90 2.27 2.747(3) 112.6 .
N1 H1A O4 0.90 1.79 2.684(4) 173.1 4_646
N1 H1B O1S 0.90 2.16 2.822(7) 129.4 1_656
N1 H1B O2 0.90 2.20 2.963(3) 142.2 2_757

loop_
_geom_torsion_atom_site_label_1
_geom_torsion_atom_site_label_2
_geom_torsion_atom_site_label_3
_geom_torsion_atom_site_label_4
_geom_torsion
C5 N1 C1 C7 -120.0(3)
C5 N1 C1 C2 1.0(3)
N1 C1 C2 C6 -35.5(3)
C7 C1 C2 C6 83.3(3)
N1 C1 C2 C3 70.2(3)
C7 C1 C2 C3 -171.0(2)
C1 C2 C3 C4 -70.7(3)
C6 C2 C3 C4 34.6(3)
C2 C3 C4 C5 -0.2(3)
C1 N1 C5 C6 34.6(3)
C1 N1 C5 C4 -73.2(3)
C3 C4 C5 N1 71.0(3)
C3 C4 C5 C6 -35.2(3)
N1 C5 C6 C2 -54.6(3)
C4 C5 C6 C2 55.6(3)
C1 C2 C6 C5 55.5(3)
C3 C2 C6 C5 -54.6(3)
C8 O1 C7 O2 0.0(4)
C8 O1 C7 C1 -179.5(2)
N1 C1 C7 O2 5.2(4)
C2 C1 C7 O2 -109.1(3)
N1 C1 C7 O1 -175.3(2)
C2 C1 C7 O1 70.4(3)
C7 O1 C8 C13 103.4(3)
C7 O1 C8 C9 -135.1(2)
O1 C8 C9 C10 -65.9(3)
C13 C8 C9 C10 52.7(3)
O1 C8 C9 C14 65.5(3)
C13 C8 C9 C14 -175.9(2)
C8 C9 C10 C11 -55.0(3)
C14 C9 C10 C11 172.9(3)
C9 C10 C11 C12 57.8(4)
C10 C11 C12 C13 -56.1(3)
C10 C11 C12 C17 -179.9(3)
C17 C12 C13 C8 177.7(3)
C11 C12 C13 C8 54.1(3)
O1 C8 C13 C12 65.1(3)
C9 C8 C13 C12 -53.7(3)
C8 C9 C14 C16 -78.9(3)
C10 C9 C14 C16 50.5(3)
C8 C9 C14 C23 47.0(3)
C10 C9 C14 C23 176.4(2)
C8 C9 C14 C15 163.8(2)
C10 C9 C14 C15 -66.8(3)
C23 C18 C19 C20 -0.4(5)
C18 C19 C20 C21 0.9(5)
C19 C20 C21 C22 -0.5(5)
C20 C21 C22 C23 -0.3(5)
C21 C22 C23 C18 0.8(4)
C21 C22 C23 C14 -177.0(3)
C19 C18 C23 C22 -0.4(5)
C19 C18 C23 C14 177.4(3)
C16 C14 C23 C22 1.1(4)
C15 C14 C23 C22 117.3(3)
C9 C14 C23 C22 -125.1(3)
C16 C14 C23 C18 -176.6(3)
C15 C14 C23 C18 -60.4(4)
C9 C14 C23 C18 57.2(4)
F3 C24 C25 O3 10.6(6)
F1 C24 C25 O3 -113.7(4)
F2 C24 C25 O3 130.0(4)
F3 C24 C25 O4 -171.1(4)
F1 C24 C25 O4 64.6(4)
F2 C24 C25 O4 -51.7(4)
